data_2105481
loop_
_publ_author_name
'Jones, Peter G.'
'Taouss, Christina'
'Teschmit, Nicole'
'Thomas, Lena'

_publ_section_title
;
 Methylthioureas and their morpholine and dioxane adducts;
 hydrogen-bonding patterns
;
_journal_coeditor_code GP5065
_journal_issue 4
_journal_name_full 'Acta Crystallographica Section B'
_journal_page_first 405
_journal_page_last 413
_journal_paper_doi 10.1107/S2052519213013481
_journal_volume 69
_journal_year 2013
_chemical_formula_sum 'C6 H15 N3 O S'
_chemical_formula_weight 177.27
_space_group_IT_number 14
_symmetry_cell_setting monoclinic
_symmetry_space_group_name_Hall '-P 2yn'
_symmetry_space_group_name_H-M 'P 1 21/n 1'
_atom_sites_solution_hydrogens geom
_atom_sites_solution_primary direct
_atom_sites_solution_secondary difmap
_audit_creation_method SHELXL-97
_cell_angle_alpha 90.00
_cell_angle_beta 96.964(3)
_cell_angle_gamma 90.00
_cell_formula_units_Z 4
_cell_length_a 6.56953(19)
_cell_length_b 8.7346(3)
_cell_length_c 16.2322(5)
_cell_measurement_reflns_used 8511
_cell_measurement_temperature 100(2)
_cell_measurement_theta_max 30.7462
_cell_measurement_theta_min 2.3270
_cell_volume 924.57(5)
_computing_cell_refinement
;
CrysAlisPro, Oxford Diffraction Ltd.,
Version 1.171.35.19 (release 27-10-2011 CrysAlis171 .NET)
(compiled Oct 27 2011,15:02:11)
;
_computing_data_collection
;
CrysAlisPro, Oxford Diffraction Ltd.,
Version 1.171.35.19 (release 27-10-2011 CrysAlis171 .NET)
(compiled Oct 27 2011,15:02:11)
;
_computing_data_reduction
;
CrysAlisPro, Oxford Diffraction Ltd.,
Version 1.171.35.19 (release 27-10-2011 CrysAlis171 .NET)
(compiled Oct 27 2011,15:02:11)
;
_computing_molecular_graphics 'Bruker XP'
_computing_publication_material SHELXL-97
_computing_structure_refinement 'SHELXL-97 (Sheldrick, 1997)'
_computing_structure_solution 'SHELXS-97 (Sheldrick, 1990)'
_diffrn_ambient_temperature 100(2)
_diffrn_detector_area_resol_mean 16.1419
_diffrn_measured_fraction_theta_full 0.988
_diffrn_measured_fraction_theta_max 0.953
_diffrn_measurement_device_type 'Oxford Diffraction Xcalibur, Eos'
_diffrn_measurement_method \w-scan
_diffrn_radiation_monochromator graphite
_diffrn_radiation_source 'Enhance (Mo) X-ray Source'
_diffrn_radiation_type MoK\a
_diffrn_radiation_wavelength 0.71073
_diffrn_reflns_av_R_equivalents 0.0230
_diffrn_reflns_av_sigmaI/netI 0.0128
_diffrn_reflns_limit_h_max 9
_diffrn_reflns_limit_h_min -9
_diffrn_reflns_limit_k_max 12
_diffrn_reflns_limit_k_min -12
_diffrn_reflns_limit_l_max 23
_diffrn_reflns_limit_l_min -22
_diffrn_reflns_number 24602
_diffrn_reflns_theta_full 30.00
_diffrn_reflns_theta_max 30.81
_diffrn_reflns_theta_min 2.53
_exptl_absorpt_coefficient_mu 0.304
_exptl_absorpt_correction_T_max 1.00000
_exptl_absorpt_correction_T_min 0.93017
_exptl_absorpt_correction_type multi-scan
_exptl_absorpt_process_details
;
CrysAlisPro, Oxford Diffraction Ltd.,
Version 1.171.35.19 (release 27-10-2011 CrysAlis171 .NET)
(compiled Oct 27 2011,15:02:11)
;
_exptl_crystal_colour colourless
_exptl_crystal_density_diffrn 1.274
_exptl_crystal_density_method 'not measured'
_exptl_crystal_description block
_exptl_crystal_F_000 384
_exptl_crystal_size_max 0.60
_exptl_crystal_size_mid 0.30
_exptl_crystal_size_min 0.20
_refine_diff_density_max 0.424
_refine_diff_density_min -0.217
_refine_ls_extinction_method none
_refine_ls_goodness_of_fit_ref 1.049
_refine_ls_hydrogen_treatment mixed
_refine_ls_matrix_type full
_refine_ls_number_parameters 117
_refine_ls_number_reflns 2766
_refine_ls_number_restraints 0
_refine_ls_restrained_S_all 1.049
_refine_ls_R_factor_all 0.0288
_refine_ls_R_factor_gt 0.0246
_refine_ls_shift/su_max 0.001
_refine_ls_shift/su_mean 0.000
_refine_ls_structure_factor_coef Fsqd
_refine_ls_weighting_details 'calc w=1/[\s^2^(Fo^2^)+(0.0279P)^2^+0.2877P] where P=(Fo^2^+2Fc^2^)/3'
_refine_ls_weighting_scheme calc
_refine_ls_wR_factor_gt 0.0624
_refine_ls_wR_factor_ref 0.0648
_reflns_number_gt 2481
_reflns_number_total 2766
_reflns_threshold_expression >2sigma(I)
_cod_data_source_file gp5065.cif
_cod_data_source_block buche
_cod_original_sg_symbol_H-M 'P 21/n'
_cod_database_code 2105481
_cod_database_fobs_code 2105481

loop_
_symmetry_equiv_pos_as_xyz
'x, y, z'
'-x+1/2, y+1/2, -z+1/2'
'-x, -y, -z'
'x-1/2, -y-1/2, z-1/2'

loop_
_atom_site_type_symbol
_atom_site_label
_atom_site_fract_x
_atom_site_fract_y
_atom_site_fract_z
_atom_site_U_iso_or_equiv
_atom_site_adp_type
_atom_site_calc_flag
_atom_site_refinement_flags
_atom_site_occupancy
_atom_site_symmetry_multiplicity
S S1 0.59279(3) 0.25150(2) 0.516867(12) 0.01403(6) Uani d . 1 1
N N1 0.26108(10) 0.11300(8) 0.44283(4) 0.01374(13) Uani d . 1 1
H H01 0.3227(18) 0.0341(14) 0.4585(7) 0.022(3) Uiso d . 1 1
C C2 0.35593(12) 0.24655(8) 0.45909(5) 0.01128(14) Uani d . 1 1
N N3 0.26259(11) 0.37463(8) 0.43036(4) 0.01434(13) Uani d . 1 1
H H02 0.147(2) 0.3738(15) 0.3978(8) 0.030(3) Uiso d . 1 1
H H03 0.3197(18) 0.4598(14) 0.4437(7) 0.023(3) Uiso d . 1 1
C C11 0.05684(12) 0.09654(10) 0.39797(5) 0.01780(16) Uani d . 1 1
H H11A -0.0416 0.1542 0.4266 0.027 Uiso calc R 1 1
H H11B 0.0183 -0.0119 0.3956 0.027 Uiso calc R 1 1
H H11C 0.0561 0.1362 0.3415 0.027 Uiso calc R 1 1
O O1 -0.05655(10) 0.75767(7) 0.29741(4) 0.01797(13) Uani d . 1 1
C C3 0.08424(13) 0.66044(10) 0.26173(5) 0.01771(16) Uani d . 1 1
H H3A 0.2034 0.6386 0.3035 0.021 Uiso calc R 1 1
H H3B 0.1350 0.7133 0.2143 0.021 Uiso calc R 1 1
C C4 -0.01776(14) 0.51139(10) 0.23232(5) 0.01901(17) Uani d . 1 1
H H4A -0.1326 0.5321 0.1884 0.023 Uiso calc R 1 1
H H4B 0.0823 0.4445 0.2088 0.023 Uiso calc R 1 1
N N4 -0.09532(11) 0.43452(8) 0.30303(5) 0.01755(15) Uani d . 1 1
H H04 -0.162(2) 0.3584(16) 0.2865(8) 0.032(3) Uiso d . 1 1
C C5 -0.23971(13) 0.53543(10) 0.33980(5) 0.01836(17) Uani d . 1 1
H H5A -0.2881 0.4847 0.3884 0.022 Uiso calc R 1 1
H H5B -0.3602 0.5566 0.2986 0.022 Uiso calc R 1 1
C C6 -0.13237(13) 0.68363(10) 0.36638(5) 0.01742(16) Uani d . 1 1
H H6A -0.2294 0.7526 0.3903 0.021 Uiso calc R 1 1
H H6B -0.0168 0.6623 0.4099 0.021 Uiso calc R 1 1

loop_
_atom_site_aniso_label
_atom_site_aniso_U_11
_atom_site_aniso_U_22
_atom_site_aniso_U_33
_atom_site_aniso_U_12
_atom_site_aniso_U_13
_atom_site_aniso_U_23
S1 0.01197(10) 0.01029(10) 0.01869(11) 0.00015(6) -0.00278(7) 0.00048(6)
N1 0.0134(3) 0.0088(3) 0.0180(3) 0.0003(2) -0.0021(2) 0.0004(2)
C2 0.0121(3) 0.0111(3) 0.0107(3) 0.0005(2) 0.0019(3) -0.0006(2)
N3 0.0145(3) 0.0093(3) 0.0179(3) 0.0000(2) -0.0034(2) 0.0003(2)
C11 0.0142(3) 0.0133(4) 0.0245(4) -0.0019(3) -0.0034(3) -0.0007(3)
O1 0.0239(3) 0.0129(3) 0.0180(3) 0.0028(2) 0.0061(2) 0.0027(2)
C3 0.0189(4) 0.0182(4) 0.0169(4) 0.0009(3) 0.0057(3) 0.0016(3)
C4 0.0225(4) 0.0187(4) 0.0153(4) 0.0030(3) 0.0003(3) -0.0023(3)
N4 0.0191(3) 0.0128(3) 0.0195(3) -0.0024(3) -0.0029(3) -0.0003(3)
C5 0.0149(4) 0.0215(4) 0.0183(4) -0.0017(3) 0.0007(3) 0.0034(3)
C6 0.0200(4) 0.0185(4) 0.0143(3) 0.0015(3) 0.0041(3) 0.0004(3)

loop_
_atom_type_symbol
_atom_type_description
_atom_type_scat_dispersion_real
_atom_type_scat_dispersion_imag
_atom_type_scat_source
C C 0.0033 0.0016 'International Tables Vol C Tables 4.2.6.8 and 6.1.1.4'
H H 0.0000 0.0000 'International Tables Vol C Tables 4.2.6.8 and 6.1.1.4'
N N 0.0061 0.0033 'International Tables Vol C Tables 4.2.6.8 and 6.1.1.4'
S S 0.1246 0.1234 'International Tables Vol C Tables 4.2.6.8 and 6.1.1.4'
O O 0.0106 0.0060 'International Tables Vol C Tables 4.2.6.8 and 6.1.1.4'

loop_
_geom_angle_atom_site_label_1
_geom_angle_atom_site_label_2
_geom_angle_atom_site_label_3
_geom_angle
C2 N1 C11 124.48(7)
N3 C2 N1 118.74(7)
N3 C2 S1 121.20(6)
N1 C2 S1 120.05(6)
C3 O1 C6 110.59(6)
O1 C3 C4 110.81(7)
N4 C4 C3 109.13(7)
C4 N4 C5 110.09(7)
N4 C5 C6 109.09(7)
O1 C6 C5 110.95(7)
C2 N1 H01 118.1(8)
C11 N1 H01 117.4(8)
C2 N3 H02 122.4(9)
C2 N3 H03 118.4(8)
H02 N3 H03 119.2(12)
N1 C11 H11A 109.5
N1 C11 H11B 109.5
H11A C11 H11B 109.5
N1 C11 H11C 109.5
H11A C11 H11C 109.5
H11B C11 H11C 109.5
O1 C3 H3A 109.5
C4 C3 H3A 109.5
O1 C3 H3B 109.5
C4 C3 H3B 109.5
H3A C3 H3B 108.1
N4 C4 H4A 109.9
C3 C4 H4A 109.9
N4 C4 H4B 109.9
C3 C4 H4B 109.9
H4A C4 H4B 108.3
C4 N4 H04 109.5(9)
C5 N4 H04 105.9(9)
N4 C5 H5A 109.9
C6 C5 H5A 109.9
N4 C5 H5B 109.9
C6 C5 H5B 109.9
H5A C5 H5B 108.3
O1 C6 H6A 109.4
C5 C6 H6A 109.4
O1 C6 H6B 109.4
C5 C6 H6B 109.4
H6A C6 H6B 108.0

loop_
_geom_bond_atom_site_label_1
_geom_bond_atom_site_label_2
_geom_bond_distance
S1 C2 1.7172(8)
N1 C2 1.3337(10)
N1 C11 1.4541(10)
C2 N3 1.3326(10)
O1 C3 1.4290(10)
O1 C6 1.4335(10)
C3 C4 1.5147(12)
C4 N4 1.4729(11)
N4 C5 1.4732(11)
C5 C6 1.5117(12)
N1 H01 0.824(12)
N3 H02 0.872(13)
N3 H03 0.850(13)
C11 H11A 0.9800
C11 H11B 0.9800
C11 H11C 0.9800
C3 H3A 0.9900
C3 H3B 0.9900
C4 H4A 0.9900
C4 H4B 0.9900
N4 H04 0.822(14)
C5 H5A 0.9900
C5 H5B 0.9900
C6 H6A 0.9900
C6 H6B 0.9900

loop_
_geom_hbond_atom_site_label_D
_geom_hbond_atom_site_label_H
_geom_hbond_atom_site_label_A
_geom_hbond_site_symmetry_A
_geom_hbond_distance_DH
_geom_hbond_distance_HA
_geom_hbond_distance_DA
_geom_hbond_angle_DHA
N1 H01 S1 3_656 0.824(12) 2.576(13) 3.3665(7) 161.2(11)
N3 H02 N4 . 0.872(13) 2.142(13) 2.9826(10) 162.0(12)
N3 H03 S1 3_666 0.850(13) 2.647(13) 3.4790(7) 166.5(10)
N4 H04 O1 2_445 0.822(14) 2.333(14) 3.0611(10) 147.9(12)

loop_
_geom_torsion_atom_site_label_1
_geom_torsion_atom_site_label_2
_geom_torsion_atom_site_label_3
_geom_torsion_atom_site_label_4
_geom_torsion
C11 N1 C2 N3 -2.40(12)
C11 N1 C2 S1 177.00(6)
C6 O1 C3 C4 59.15(9)
O1 C3 C4 N4 -58.36(9)
C3 C4 N4 C5 57.82(9)
C4 N4 C5 C6 -57.74(9)
C3 O1 C6 C5 -59.18(9)
N4 C5 C6 O1 58.19(9)
